data_9010438
loop_
_publ_author_name
'Pinto, D.'
'Bonaccorsi, E.'
'Balic-Zunic T'
'Makovicky, E.'

_publ_section_title
;
 The crystal structure of vurroite, Pb20Sn2(Bi,As)22S54Cl6: OD-character,
 polytypism, twinning, and modular description
;
_journal_name_full 'American Mineralogist'
_journal_page_first 713
_journal_page_last 727
_journal_paper_doi 10.2138/am.2008.2639
_journal_volume 93
_journal_year 2008
_chemical_compound_source 'Vulcano, Aeolian Islands, Italy'
_chemical_formula_sum 'As4.71 Bi6.97 Cl3 Pb9.6 S27 Sn0.72'
_chemical_name_mineral Vurroite
_space_group_IT_number 15
_symmetry_space_group_name_Hall '-C 2yc'
_symmetry_space_group_name_H-M 'C 1 2/c 1'
_cell_angle_alpha 90
_cell_angle_beta 98.83
_cell_angle_gamma 90
_cell_length_a 8.371
_cell_length_b 45.502
_cell_length_c 27.273
_cell_formula_units_Z 8
_cell_volume 10265.091
_database_code_amcsd 0004570
_exptl_crystal_density_diffrn 6.285
_cod_original_cell_volume 10265.092
_cod_original_formula_sum 'Pb9.6 Bi6.97 As4.71 Sn.72 S27 Cl3'
_cod_database_code 9010438

loop_
_space_group_symop_operation_xyz
x,y,z
1/2+x,1/2+y,z
x,-y,1/2+z
1/2+x,1/2-y,1/2+z
-x,y,1/2-z
1/2-x,1/2+y,1/2-z
-x,-y,-z
1/2-x,1/2-y,-z

loop_
_atom_site_aniso_label
_atom_site_aniso_U_11
_atom_site_aniso_U_22
_atom_site_aniso_U_33
_atom_site_aniso_U_12
_atom_site_aniso_U_13
_atom_site_aniso_U_23
PbM1 0.04500 0.05900 0.04100 0.00600 0.00300 -0.00320
PbM2 0.04900 0.06000 0.04280 0.01300 0.00400 -0.00490
PbM3 0.04500 0.04900 0.07700 -0.00090 0.00600 -0.01460
PbM4 0.04500 0.04900 0.06900 -0.00200 0.00300 -0.01300
PbM5 0.05000 0.05000 0.07200 -0.00100 0.01300 0.02020
PbM6 0.04600 0.05000 0.07800 -0.00300 0.00800 0.02380
PbM7 0.04000 0.09700 0.04570 -0.01400 0.00800 -0.00300
BiM7 0.04000 0.09700 0.04570 -0.01400 0.00800 -0.00300
PbM8 0.03800 0.05410 0.03960 -0.00540 0.00700 -0.00070
BiM8 0.03800 0.05410 0.03960 -0.00540 0.00700 -0.00070
PbM9 0.04900 0.06500 0.06000 -0.00600 0.00600 0.00760
PbM10 0.07700 0.07600 0.11400 -0.00200 0.04100 -0.01000
BiM14 0.03600 0.04060 0.04110 -0.00600 0.00900 -0.00700
AsM15 0.03100 0.02800 0.05400 0.00700 0.01000 -0.00100
BiM16 0.04900 0.08800 0.04380 -0.00500 0.01300 -0.00170
AsM17 0.03100 0.01700 0.04700 0.00600 0.02300 0.00600
BiM19 0.05700 0.07900 0.05400 -0.01000 0.00600 -0.01080
BiM21 0.04800 0.04050 0.04350 -0.00200 0.01000 -0.00050
BiM23 0.05200 0.06000 0.04540 0.00300 -0.00300 0.00660

loop_
_atom_site_label
_atom_site_fract_x
_atom_site_fract_y
_atom_site_fract_z
_atom_site_occupancy
_atom_site_U_iso_or_equiv
PbM1 0.38380 0.12038 0.50934 1.00000 0.04860
PbM2 0.87980 0.11928 0.50973 1.00000 0.05070
PbM3 0.30370 0.07225 0.36465 1.00000 0.05770
PbM4 0.81050 0.07164 0.36639 1.00000 0.05520
PbM5 0.30940 0.16778 0.36618 1.00000 0.05670
PbM6 0.80790 0.16868 0.36905 1.00000 0.05810
PbM7 0.73870 0.99299 0.74970 0.80000 0.06070
BiM7 0.73870 0.99299 0.74970 0.20000 0.06070
PbM8 0.73850 0.22831 0.25004 0.60000 0.04370
BiM8 0.73850 0.22831 0.25004 0.40000 0.04370
PbM9 0.96170 0.09124 0.66089 1.00000 0.05830
PbM10 0.45530 0.09208 0.66800 1.00000 0.08450
PbM11 0.23260 0.17760 0.74450 0.20000 0.02410
BiM11 0.23960 0.16350 0.74440 0.30000 0.02410
AsM11 0.24400 0.15240 0.75210 0.50000 0.02410
SnM12 0.02950 0.12079 0.24990 0.36000 0.04200
BiM12 0.02950 0.12079 0.24990 0.14000 0.04200
SnM13 0.54090 0.12114 0.25010 0.36000 0.04000
BiM13 0.54090 0.12114 0.25010 0.14000 0.04000
BiM14 0.56060 0.25453 0.37186 1.00000 0.03870
AsM15 0.43010 0.25011 0.62980 1.00000 0.03700
BiM16 0.11900 0.21064 0.49487 1.00000 0.05940
AsM17 0.62520 0.20655 0.48640 1.00000 0.02990
AsM18 0.19500 0.16890 0.61290 0.81000 0.02500
BiM18 0.19400 0.16960 0.62890 0.19000 0.02500
BiM19 0.67260 0.16939 0.61481 1.00000 0.06320
AsM20 0.13100 0.04340 0.50490 0.62000 0.04500
BiM20 0.12800 0.04110 0.49970 0.38000 0.04500
BiM21 0.62650 0.04028 0.49896 1.00000 0.04370
AsM22 0.93000 0.00880 0.62780 0.78000 0.02800
BiM22 0.94700 0.00900 0.61140 0.22000 0.02800
BiM23 0.43060 0.00887 0.62198 1.00000 0.05360
S1 0.17200 0.11810 0.59390 0.96430 0.02900
ClS1 0.17200 0.11810 0.59390 0.03570 0.02900
S2 0.66400 0.11470 0.58470 0.96430 0.03200
ClS2 0.66400 0.11470 0.58470 0.03570 0.03200
S3 0.09600 0.08540 0.44840 0.96430 0.03000
ClS3 0.09600 0.08540 0.44840 0.03570 0.03000
S4 0.60000 0.08850 0.45090 0.96430 0.02700
ClS4 0.60000 0.08850 0.45090 0.03570 0.02700
S5 0.10500 0.16030 0.44760 0.96430 0.01900
ClS5 0.10500 0.16030 0.44760 0.03570 0.01900
S6 0.60900 0.16030 0.45560 0.96430 0.03100
ClS6 0.60900 0.16030 0.45560 0.03570 0.03100
S7 0.45600 0.29290 0.67260 0.96430 0.02800
ClS7 0.45600 0.29290 0.67260 0.03570 0.02800
S8 0.54200 0.20590 0.32040 0.96430 0.02300
ClS8 0.54200 0.20590 0.32040 0.03570 0.02300
S9 0.04000 0.12090 0.34180 0.96430 0.02900
ClS9 0.04000 0.12090 0.34180 0.03570 0.02900
S10 0.53500 0.12130 0.34190 0.96430 0.03300
ClS10 0.53500 0.12130 0.34190 0.03570 0.03300
S11 0.04400 0.03380 0.32360 0.96430 0.03200
ClS11 0.04400 0.03380 0.32360 0.03570 0.03200
S12 0.46000 0.96470 0.68280 0.96430 0.02700
ClS12 0.46000 0.96470 0.68280 0.03570 0.02700
S13 0.76300 0.08170 0.24980 0.96430 0.03400
ClS13 0.76300 0.08170 0.24980 0.03570 0.03400
S14 0.76000 0.16020 0.24920 0.96430 0.03500
ClS14 0.76000 0.16020 0.24920 0.03570 0.03500
S15 0.36900 0.06060 0.55120 0.96430 0.03100
ClS15 0.36900 0.06060 0.55120 0.03570 0.03100
S16 0.93500 0.06150 0.55230 0.96430 0.03500
ClS16 0.93500 0.06150 0.55230 0.03570 0.03500
S17 0.62100 0.98180 0.56590 0.96430 0.03800
ClS17 0.62100 0.98180 0.56590 0.03570 0.03800
S18 0.80800 0.01800 0.43260 0.96430 0.02600
ClS18 0.80800 0.01800 0.43260 0.03570 0.02600
S19 0.75600 0.03500 0.66840 0.96430 0.04000
ClS19 0.75600 0.03500 0.66840 0.03570 0.04000
S20 0.16000 0.03450 0.66960 0.96430 0.03500
ClS20 0.16000 0.03450 0.66960 0.03570 0.03500
S21 0.26300 0.22850 0.67260 0.96430 0.02600
ClS21 0.26300 0.22850 0.67260 0.03570 0.02600
S22 0.66000 0.22800 0.67220 0.96430 0.02800
ClS22 0.66000 0.22800 0.67220 0.03570 0.02800
S23 0.39200 0.22730 0.44100 0.96430 0.03000
ClS23 0.39200 0.22730 0.44100 0.03570 0.03000
S24 0.79800 0.22590 0.44060 0.96430 0.02800
ClS24 0.79800 0.22590 0.44060 0.03570 0.02800
S25 0.35800 0.18440 0.55990 0.96430 0.03200
ClS25 0.35800 0.18440 0.55990 0.03570 0.03200
S26 0.95200 0.18560 0.56050 0.96430 0.03100
ClS26 0.95200 0.18560 0.56050 0.03570 0.03100
S27 0.92600 0.15630 0.68170 0.96430 0.03400
ClS27 0.92600 0.15630 0.68170 0.03570 0.03400
S28 0.50800 0.15260 0.68300 0.96430 0.03100
ClS28 0.50800 0.15260 0.68300 0.03570 0.03100
Cl1 0.50000 0.03720 0.75000 1.00000 0.03200
Cl2 0.00000 0.22590 0.75000 1.00000 0.03400
Cl3 0.24200 0.10240 0.74230 1.00000 0.02900

loop_
_cod_related_entry_id
_cod_related_entry_database
_cod_related_entry_code
1 AMCSD 0004570
